data_1549485
loop_
_publ_author_name
'Planas, O.'
'Rold\'an-G\'omez, S'
'Martin-Diaconescu, V'
'Luis, J. M.'
'Company, A.'
'Ribas, X.'

_publ_section_title
;
 Mechanistic insights into the S<sub>N</sub>2-type reactivity of
 aryl-Co(iii) masked-carbenes for C-C bond forming transformations.
;
_journal_issue 26
_journal_name_full 'Chemical science'
_journal_page_first 5736
_journal_page_last 5746
_journal_paper_doi 10.1039/c8sc00851e
_journal_volume 9
_journal_year 2018
_chemical_formula_moiety 'C26 H26 Co N4 O6, 2(C7 H4 N O4) [+ solvent]'
_chemical_formula_sum 'C40 H34 Co N6 O14'
_chemical_formula_weight 881.66
_space_group_crystal_system triclinic
_space_group_IT_number 2
_space_group_name_Hall '-P 1'
_space_group_name_H-M_alt 'P -1'
_symmetry_space_group_name_Hall '-P 1'
_symmetry_space_group_name_H-M 'P -1'
_atom_sites_solution_hydrogens geom
_audit_creation_method SHELXL-2014/7
_audit_update_record
;
2018-02-21 deposited with the CCDC.
2018-05-29 downloaded from the CCDC.
;
_cell_angle_alpha 66.86(2)
_cell_angle_beta 76.56(3)
_cell_angle_gamma 68.44(3)
_cell_formula_units_Z 2
_cell_length_a 11.724(19)
_cell_length_b 14.00(2)
_cell_length_c 15.95(3)
_cell_measurement_reflns_used 489
_cell_measurement_temperature 100(2)
_cell_measurement_theta_max 14.29
_cell_measurement_theta_min 2.45
_cell_volume 2227(6)
_computing_cell_refinement 'Bruker SMART'
_computing_data_collection 'Bruker SMART'
_computing_data_reduction 'Bruker SAINT'
_computing_molecular_graphics 'Bruker SHELXTL'
_computing_publication_material 'Bruker SHELXTL'
_computing_structure_refinement 'SHELXL-2014/7 (Sheldrick, 2014)'
_computing_structure_solution 'Bruker SHELXTL'
_diffrn_ambient_temperature 100(2)
_diffrn_measured_fraction_theta_full 0.987
_diffrn_measured_fraction_theta_max 0.987
_diffrn_measurement_device_type 'CCD area detector'
_diffrn_measurement_method 'phi and omega scans'
_diffrn_radiation_monochromator graphite
_diffrn_radiation_source 'sealed tube'
_diffrn_radiation_type MoK\a
_diffrn_radiation_wavelength 0.71073
_diffrn_reflns_av_R_equivalents 0.1749
_diffrn_reflns_av_unetI/netI 0.4577
_diffrn_reflns_Laue_measured_fraction_full 0.987
_diffrn_reflns_Laue_measured_fraction_max 0.987
_diffrn_reflns_limit_h_max 13
_diffrn_reflns_limit_h_min -11
_diffrn_reflns_limit_k_max 16
_diffrn_reflns_limit_k_min -14
_diffrn_reflns_limit_l_max 18
_diffrn_reflns_limit_l_min -18
_diffrn_reflns_number 13983
_diffrn_reflns_point_group_measured_fraction_full 0.987
_diffrn_reflns_point_group_measured_fraction_max 0.987
_diffrn_reflns_theta_full 24.500
_diffrn_reflns_theta_max 24.500
_diffrn_reflns_theta_min 1.396
_exptl_absorpt_coefficient_mu 0.455
_exptl_absorpt_correction_T_max 1
_exptl_absorpt_correction_T_min 0.034246
_exptl_absorpt_correction_type multi-scan
_exptl_absorpt_process_details 'SADABS v2.10 BRUKER 2001'
_exptl_crystal_colour orange
_exptl_crystal_density_diffrn 1.314
_exptl_crystal_description plate
_exptl_crystal_F_000 910
_exptl_crystal_size_max 0.22
_exptl_crystal_size_mid 0.08
_exptl_crystal_size_min 0.08
_platon_squeeze_details
;
Electron density peaks attribuitable to disordered
 solvent molecules which could not be identified
 were removed using the SQUEEZE option in PLATON
;
_refine_diff_density_max 1.057
_refine_diff_density_min -1.227
_refine_diff_density_rms 0.118
_refine_ls_extinction_method none
_refine_ls_goodness_of_fit_ref 0.946
_refine_ls_hydrogen_treatment constr
_refine_ls_matrix_type full
_refine_ls_number_parameters 515
_refine_ls_number_reflns 7327
_refine_ls_number_restraints 18
_refine_ls_restrained_S_all 0.948
_refine_ls_R_factor_all 0.3224
_refine_ls_R_factor_gt 0.1186
_refine_ls_shift/su_max 0.006
_refine_ls_shift/su_mean 0.000
_refine_ls_structure_factor_coef Fsqd
_refine_ls_weighting_details 'w=1/[\s^2^(Fo^2^)+(0.1646P)^2^] where P=(Fo^2^+2Fc^2^)/3'
_refine_ls_weighting_scheme calc
_refine_ls_wR_factor_gt 0.2708
_refine_ls_wR_factor_ref 0.3790
_reflns_Friedel_coverage 0.000
_reflns_number_gt 2115
_reflns_number_total 7327
_reflns_threshold_expression 'I > 2\s(I)'
_cod_data_source_file c8sc00851e2.cif
_cod_data_source_block 5a_no20g_a_sq
_cod_depositor_comments 'Adding full bibliography for 1549484--1549487.cif.'
_cod_original_cell_volume 2228(6)
_cod_original_formula_sum 'C40 H34 Co N6 O14 '
_cod_database_code 1549485
_shelx_shelxl_version_number 2014/7
_shelx_space_group_comment
;
The symmetry employed for this shelxl refinement is uniquely defined
by the following loop, which should always be used as a source of
symmetry information in preference to the above space-group names.
They are only intended as comments.
;
_platon_squeeze_void_probe_radius 1.20

loop_
_space_group_symop_operation_xyz
'x, y, z'
'-x, -y, -z'

loop_
_atom_site_label
_atom_site_type_symbol
_atom_site_fract_x
_atom_site_fract_y
_atom_site_fract_z
_atom_site_U_iso_or_equiv
_atom_site_adp_type
_atom_site_occupancy
_atom_site_site_symmetry_order
_atom_site_calc_flag
_atom_site_refinement_flags_posn
_atom_site_refinement_flags_adp
Co1 Co 0.85712(18) 0.77435(14) 0.47819(14) 0.0348(6) Uani 1 1 d . .
C17 C 0.8568(14) 0.6759(10) 0.2651(10) 0.038(4) Uani 1 1 d . .
C16 C 0.8460(14) 0.6993(12) 0.3458(12) 0.046(4) Uani 1 1 d . .
O1 O 0.8849(8) 0.7659(7) 0.3524(6) 0.041(3) Uani 1 1 d . .
O2 O 0.7921(9) 0.6410(7) 0.4187(7) 0.042(3) Uani 1 1 d . .
O3 O 0.8887(9) 0.4912(7) 0.5802(6) 0.041(3) Uani 1 1 d . .
O4 O 0.7298(9) 0.5835(7) 0.6561(7) 0.043(3) Uani 1 1 d . .
N1 N 0.9422(10) 0.8758(8) 0.4392(7) 0.028(3) Uani 1 1 d . .
N2 N 1.0210(13) 0.6674(9) 0.5093(9) 0.061(3) Uani 1 1 d . .
H2 H 1.0314 0.6015 0.4944 0.073 Uiso 1 1 calc R U
N3 N 0.7070(12) 0.9055(9) 0.4654(8) 0.059(3) Uani 1 1 d . .
H3 H 0.6526 0.9046 0.4260 0.071 Uiso 1 1 calc R U
C20 C 0.8774(18) 0.6393(13) 0.1039(12) 0.064(5) Uani 1 1 d D .
N4 N 0.8902(15) 0.6202(10) 0.0145(10) 0.059(3) Uani 1 1 d D .
O5 O 0.9730(15) 0.6390(13) -0.0386(9) 0.113(5) Uani 1 1 d D .
O6 O 0.8109(15) 0.5870(11) 0.0095(9) 0.118(6) Uani 1 1 d D .
C1 C 0.8812(16) 0.9844(10) 0.4129(10) 0.046(4) Uani 1 1 d . .
C2 C 0.9411(15) 1.0593(10) 0.3827(9) 0.040(4) Uani 1 1 d . .
H2A H 0.8974 1.1351 0.3654 0.048 Uiso 1 1 calc R U
C3 C 1.0672(17) 1.0225(11) 0.3776(11) 0.055(5) Uani 1 1 d . .
H3A H 1.1101 1.0748 0.3573 0.066 Uiso 1 1 calc R U
C4 C 1.1359(15) 0.9121(11) 0.4009(10) 0.049(4) Uani 1 1 d . .
H4 H 1.2234 0.8863 0.3976 0.059 Uiso 1 1 calc R U
C5 C 1.0624(14) 0.8435(10) 0.4295(9) 0.033(4) Uani 1 1 d . .
C6 C 1.1200(12) 0.7203(10) 0.4508(10) 0.038(4) Uani 1 1 d . .
H6A H 1.1929 0.6926 0.4847 0.046 Uiso 1 1 calc R U
H6B H 1.1464 0.7032 0.3933 0.046 Uiso 1 1 calc R U
C7 C 1.0340(12) 0.6326(10) 0.6115(10) 0.043(3) Uani 1 1 d . .
H7A H 1.0406 0.5544 0.6423 0.051 Uiso 1 1 calc R U
H7B H 1.1095 0.6433 0.6190 0.051 Uiso 1 1 calc R U
C8 C 0.9235(12) 0.7003(10) 0.6532(10) 0.036(4) Uani 1 1 d . .
C9 C 0.8335(13) 0.7702(9) 0.5956(10) 0.036(4) Uani 1 1 d . .
C10 C 0.7261(13) 0.8334(10) 0.6287(10) 0.036(4) Uani 1 1 d . .
C11 C 0.7032(13) 0.8308(11) 0.7179(10) 0.040(4) Uani 1 1 d . .
H11 H 0.6278 0.8741 0.7400 0.048 Uiso 1 1 calc R U
C12 C 0.7947(14) 0.7627(11) 0.7731(10) 0.044(4) Uani 1 1 d . .
H12 H 0.7836 0.7599 0.8349 0.053 Uiso 1 1 calc R U
C13 C 0.9001(14) 0.6994(10) 0.7425(10) 0.042(4) Uani 1 1 d . .
H13 H 0.9607 0.6523 0.7836 0.051 Uiso 1 1 calc R U
C14 C 0.6389(12) 0.9006(11) 0.5563(10) 0.043(3) Uani 1 1 d . .
H14A H 0.5729 0.8676 0.5672 0.051 Uiso 1 1 calc R U
H14B H 0.6000 0.9753 0.5591 0.051 Uiso 1 1 calc R U
C15 C 0.7449(15) 1.0068(11) 0.4196(12) 0.058(5) Uani 1 1 d . .
H15A H 0.7180 1.0435 0.3572 0.070 Uiso 1 1 calc R U
H15B H 0.7025 1.0574 0.4545 0.070 Uiso 1 1 calc R U
C18 C 0.9380(17) 0.7102(13) 0.1924(12) 0.065(5) Uani 1 1 d . .
H18 H 0.9866 0.7490 0.1969 0.078 Uiso 1 1 calc R U
C19 C 0.9505(16) 0.6894(13) 0.1129(11) 0.062(5) Uani 1 1 d . .
H19 H 1.0106 0.7103 0.0643 0.075 Uiso 1 1 calc R U
C21 C 0.7975(17) 0.6043(11) 0.1723(12) 0.059(5) Uani 1 1 d . .
H21 H 0.7495 0.5662 0.1659 0.071 Uiso 1 1 calc R U
C22 C 0.7842(14) 0.6237(11) 0.2534(11) 0.049(4) Uani 1 1 d . .
H22 H 0.7247 0.6009 0.3017 0.059 Uiso 1 1 calc R U
C23 C 0.7643(14) 0.6716(9) 0.5036(9) 0.036(4) Uani 1 1 d . .
H23 H 0.6740 0.7088 0.5135 0.043 Uiso 1 1 calc R U
C24 C 0.8011(13) 0.5735(11) 0.5790(11) 0.039(4) Uani 1 1 d . .
C25 C 0.7594(15) 0.4976(11) 0.7429(10) 0.050(4) Uani 1 1 d . .
H25A H 0.7262 0.5277 0.7935 0.060 Uiso 1 1 calc R U
H25B H 0.8500 0.4656 0.7435 0.060 Uiso 1 1 calc R U
C26 C 0.704(2) 0.4114(14) 0.7558(12) 0.102(8) Uani 1 1 d . .
H26A H 0.6146 0.4445 0.7518 0.153 Uiso 1 1 calc R U
H26B H 0.7188 0.3549 0.8161 0.153 Uiso 1 1 calc R U
H26C H 0.7411 0.3785 0.7079 0.153 Uiso 1 1 calc R U
O1R O 0.4539(14) 0.7568(10) 0.5594(10) 0.100(3) Uani 1 1 d . .
O2R O 0.2862(18) 0.7060(12) 0.5881(10) 0.137(5) Uani 1 1 d . .
O3R O 0.273(2) 0.614(2) 1.0417(12) 0.226(13) Uani 1 1 d . .
O4R O 0.4576(16) 0.6089(12) 1.0223(10) 0.106(5) Uani 1 1 d . .
N1R N 0.3679(15) 0.7222(9) 0.6132(10) 0.061(3) Uani 1 1 d . .
C1R C 0.3710(15) 0.6920(10) 0.7144(10) 0.042(4) Uani 1 1 d . .
C2R C 0.2754(18) 0.6603(13) 0.7744(14) 0.070(5) Uani 1 1 d . .
H2R H 0.2126 0.6527 0.7514 0.084 Uiso 1 1 calc R U
C3R C 0.2694(19) 0.6401(17) 0.8640(15) 0.093(7) Uani 1 1 d . .
H3R H 0.2011 0.6233 0.9054 0.112 Uiso 1 1 calc R U
C4R C 0.369(2) 0.6450(15) 0.8930(13) 0.072(5) Uani 1 1 d . .
C5R C 0.4631(18) 0.6790(13) 0.8363(13) 0.068(5) Uani 1 1 d . .
H5R H 0.5262 0.6857 0.8596 0.081 Uiso 1 1 calc R U
C6R C 0.4634(17) 0.7032(12) 0.7444(12) 0.062(5) Uani 1 1 d . .
H6R H 0.5273 0.7275 0.7021 0.075 Uiso 1 1 calc R U
C7R C 0.370(3) 0.618(2) 0.9889(17) 0.103(8) Uani 1 1 d . .
O1S O 0.4395(12) 0.7960(10) 0.3983(8) 0.072(4) Uani 1 1 d . .
O2S O 0.5685(12) 0.8889(9) 0.3548(8) 0.080(4) Uani 1 1 d . .
C7S C 0.5085(16) 0.8439(12) 0.3430(13) 0.050(5) Uani 1 1 d . .
C1S C 0.513(2) 0.8468(15) 0.2435(18) 0.096(5) Uani 1 1 d . .
C2S C 0.5907(18) 0.8923(13) 0.1812(16) 0.087(7) Uani 1 1 d . .
H2S H 0.6386 0.9241 0.1963 0.105 Uiso 1 1 calc R U
C3S C 0.601(2) 0.8923(15) 0.0910(15) 0.098(8) Uani 1 1 d . U
H3S H 0.6542 0.9278 0.0453 0.118 Uiso 1 1 calc R U
C4S C 0.543(3) 0.8477(16) 0.0678(12) 0.118(10) Uani 1 1 d D U
N1S N 0.5601(16) 0.8443(12) -0.0329(12) 0.096(5) Uani 1 1 d D U
O3S O 0.4733(18) 0.8342(13) -0.0419(10) 0.137(5) Uani 1 1 d D U
O4S O 0.6461(14) 0.8767(11) -0.0723(9) 0.100(3) Uani 1 1 d D .
C5S C 0.464(3) 0.802(2) 0.1309(16) 0.142(12) Uani 1 1 d . .
H5S H 0.4193 0.7682 0.1146 0.171 Uiso 1 1 calc R U
C6S C 0.444(2) 0.8030(16) 0.2196(14) 0.097(7) Uani 1 1 d . .
H6S H 0.3842 0.7737 0.2629 0.116 Uiso 1 1 calc R U

loop_
_atom_site_aniso_label
_atom_site_aniso_U_11
_atom_site_aniso_U_22
_atom_site_aniso_U_33
_atom_site_aniso_U_23
_atom_site_aniso_U_13
_atom_site_aniso_U_12
Co1 0.0363(13) 0.0300(10) 0.0447(14) -0.0181(9) -0.0013(10) -0.0136(8)
C17 0.036(10) 0.027(7) 0.037(10) -0.010(7) -0.003(8) 0.004(6)
C16 0.047(11) 0.052(9) 0.057(12) -0.025(9) -0.021(9) -0.018(8)
O1 0.043(7) 0.045(5) 0.050(7) -0.031(5) -0.002(5) -0.017(5)
O2 0.053(7) 0.043(6) 0.046(7) -0.030(5) 0.000(6) -0.018(5)
O3 0.049(7) 0.033(5) 0.042(6) -0.013(5) 0.004(5) -0.018(5)
O4 0.047(7) 0.039(5) 0.053(7) -0.034(6) 0.012(6) -0.017(5)
N1 0.021(7) 0.044(7) 0.027(7) -0.014(5) 0.000(6) -0.020(5)
N2 0.091(9) 0.043(5) 0.059(7) -0.032(5) -0.015(6) -0.013(5)
N3 0.090(9) 0.049(5) 0.045(7) -0.020(5) -0.012(6) -0.019(5)
C20 0.092(16) 0.057(10) 0.056(13) -0.016(10) -0.015(12) -0.036(10)
N4 0.090(9) 0.049(5) 0.045(7) -0.020(5) -0.012(6) -0.019(5)
O5 0.138(15) 0.163(14) 0.058(10) -0.063(10) 0.014(10) -0.055(11)
O6 0.219(19) 0.111(11) 0.069(10) -0.029(8) -0.018(10) -0.100(12)
C1 0.079(14) 0.030(8) 0.033(9) -0.011(7) -0.004(9) -0.023(8)
C2 0.055(12) 0.025(7) 0.044(10) -0.009(7) -0.006(9) -0.020(7)
C3 0.085(15) 0.041(9) 0.057(12) -0.014(8) -0.021(11) -0.036(9)
C4 0.066(12) 0.061(10) 0.053(11) -0.033(8) -0.008(9) -0.038(9)
C5 0.044(11) 0.051(8) 0.023(8) -0.019(7) 0.007(8) -0.034(8)
C6 0.029(9) 0.045(8) 0.047(10) -0.023(7) 0.008(8) -0.018(7)
C7 0.029(7) 0.050(6) 0.062(8) -0.038(6) 0.014(6) -0.018(5)
C8 0.033(9) 0.049(8) 0.041(10) -0.023(8) -0.010(8) -0.018(7)
C9 0.051(11) 0.021(6) 0.047(10) -0.020(7) -0.002(8) -0.015(6)
C10 0.043(10) 0.040(8) 0.039(10) -0.016(7) -0.015(8) -0.021(7)
C11 0.040(10) 0.048(8) 0.042(10) -0.024(8) -0.008(8) -0.013(7)
C12 0.055(12) 0.052(9) 0.042(10) -0.028(8) 0.011(9) -0.032(8)
C13 0.058(12) 0.040(8) 0.045(10) -0.018(8) -0.019(9) -0.020(7)
C14 0.029(7) 0.050(6) 0.062(8) -0.038(6) 0.014(6) -0.018(5)
C15 0.058(13) 0.038(8) 0.077(13) -0.012(8) -0.006(10) -0.023(8)
C18 0.068(14) 0.072(11) 0.058(13) -0.041(10) -0.007(11) -0.004(10)
C19 0.077(14) 0.074(11) 0.035(11) -0.026(9) -0.005(10) -0.016(10)
C21 0.095(16) 0.042(9) 0.053(12) -0.010(9) -0.036(11) -0.025(9)
C22 0.063(12) 0.048(9) 0.047(11) -0.024(8) -0.022(9) -0.012(8)
C23 0.066(11) 0.024(7) 0.023(8) -0.010(6) -0.002(8) -0.018(7)
C24 0.029(9) 0.037(8) 0.067(12) -0.032(8) 0.011(9) -0.021(7)
C25 0.066(12) 0.051(9) 0.038(10) -0.020(9) 0.002(9) -0.023(8)
C26 0.19(2) 0.070(12) 0.068(14) -0.033(11) 0.025(14) -0.075(14)
O1R 0.108(9) 0.096(7) 0.099(8) -0.047(6) 0.021(7) -0.037(6)
O2R 0.241(15) 0.133(9) 0.094(9) -0.030(7) -0.048(9) -0.112(10)
O3R 0.19(2) 0.48(4) 0.060(13) -0.057(18) 0.024(14) -0.22(3)
O4R 0.143(16) 0.136(12) 0.063(11) -0.026(9) -0.002(10) -0.084(11)
N1R 0.091(9) 0.043(5) 0.059(7) -0.032(5) -0.015(6) -0.013(5)
C1R 0.060(12) 0.038(8) 0.042(11) -0.012(7) -0.012(9) -0.029(8)
C2R 0.089(16) 0.082(12) 0.065(14) -0.010(11) -0.023(12) -0.063(11)
C3R 0.088(18) 0.15(2) 0.070(17) -0.030(14) -0.008(13) -0.081(15)
C4R 0.093(18) 0.091(13) 0.035(12) -0.019(10) 0.002(12) -0.040(12)
C5R 0.091(16) 0.077(12) 0.055(13) -0.034(10) 0.017(12) -0.050(11)
C6R 0.091(15) 0.055(10) 0.048(12) -0.029(9) 0.007(11) -0.026(9)
C7R 0.12(2) 0.16(2) 0.07(2) -0.049(17) 0.021(18) -0.111(19)
O1S 0.074(10) 0.103(9) 0.063(9) -0.040(8) 0.007(7) -0.050(8)
O2S 0.118(11) 0.073(8) 0.072(9) -0.015(7) -0.035(8) -0.052(7)
C7S 0.045(12) 0.044(9) 0.072(14) -0.040(10) -0.004(10) -0.006(8)
C1S 0.074(11) 0.063(8) 0.135(14) -0.005(8) 0.003(10) -0.044(7)
C2S 0.080(16) 0.052(11) 0.12(2) -0.043(13) -0.062(14) 0.031(10)
C3S 0.14(2) 0.063(13) 0.059(14) -0.029(11) -0.004(13) 0.014(12)
C4S 0.23(3) 0.055(12) 0.029(12) -0.029(10) 0.001(15) 0.007(14)
N1S 0.074(11) 0.063(8) 0.135(14) -0.005(8) 0.003(10) -0.044(7)
O3S 0.241(15) 0.133(9) 0.094(9) -0.030(7) -0.048(9) -0.112(10)
O4S 0.108(9) 0.096(7) 0.099(8) -0.047(6) 0.021(7) -0.037(6)
C5S 0.29(4) 0.16(2) 0.048(16) -0.035(15) -0.011(19) -0.15(2)
C6S 0.14(2) 0.132(17) 0.071(16) -0.033(13) -0.001(14) -0.110(16)

loop_
_atom_type_symbol
_atom_type_description
_atom_type_scat_dispersion_real
_atom_type_scat_dispersion_imag
_atom_type_scat_source
C C 0.0033 0.0016 'International Tables Vol C Tables 4.2.6.8 and 6.1.1.4'
H H 0.0000 0.0000 'International Tables Vol C Tables 4.2.6.8 and 6.1.1.4'
N N 0.0061 0.0033 'International Tables Vol C Tables 4.2.6.8 and 6.1.1.4'
O O 0.0106 0.0060 'International Tables Vol C Tables 4.2.6.8 and 6.1.1.4'
Co Co 0.3494 0.9721 'International Tables Vol C Tables 4.2.6.8 and 6.1.1.4'

loop_
_geom_angle_atom_site_label_1
_geom_angle_atom_site_label_2
_geom_angle_atom_site_label_3
_geom_angle
C9 Co1 N1 92.6(5)
C9 Co1 C23 94.1(5)
N1 Co1 C23 173.0(5)
C9 Co1 N2 85.4(6)
N1 Co1 N2 83.5(5)
C23 Co1 N2 99.0(6)
C9 Co1 O1 175.3(4)
N1 Co1 O1 91.1(4)
C23 Co1 O1 82.2(4)
N2 Co1 O1 92.3(4)
C9 Co1 N3 82.8(5)
N1 Co1 N3 84.2(5)
C23 Co1 N3 94.6(6)
N2 Co1 N3 162.5(5)
O1 Co1 N3 100.3(4)
C18 C17 C22 117.1(14)
C18 C17 C16 119.4(15)
C22 C17 C16 123.4(15)
O1 C16 O2 119.2(14)
O1 C16 C17 125.7(17)
O2 C16 C17 115.0(13)
C16 O1 Co1 114.8(11)
C16 O2 C23 117.2(10)
C24 O4 C25 119.5(11)
C5 N1 C1 118.9(12)
C5 N1 Co1 120.1(8)
C1 N1 Co1 120.8(10)
C6 N2 C7 110.2(11)
C6 N2 Co1 108.2(8)
C7 N2 Co1 111.1(8)
C6 N2 H2 109.1
C7 N2 H2 109.1
Co1 N2 H2 109.1
C14 N3 C15 112.0(11)
C14 N3 Co1 109.5(9)
C15 N3 Co1 109.3(10)
C14 N3 H3 108.7
C15 N3 H3 108.7
Co1 N3 H3 108.7
C21 C20 C19 121.1(15)
C21 C20 N4 119.6(15)
C19 C20 N4 119.2(16)
O5 N4 O6 129.7(15)
O5 N4 C20 116.6(15)
O6 N4 C20 113.7(15)
C2 C1 N1 121.8(15)
C2 C1 C15 126.5(13)
N1 C1 C15 111.7(12)
C1 C2 C3 117.8(13)
C1 C2 H2A 121.1
C3 C2 H2A 121.1
C2 C3 C4 123.4(13)
C2 C3 H3A 118.3
C4 C3 H3A 118.3
C3 C4 C5 112.9(15)
C3 C4 H4 123.6
C5 C4 H4 123.6
N1 C5 C4 125.1(13)
N1 C5 C6 113.8(11)
C4 C5 C6 121.1(14)
C5 C6 N2 107.0(10)
C5 C6 H6A 110.3
N2 C6 H6A 110.3
C5 C6 H6B 110.3
N2 C6 H6B 110.3
H6A C6 H6B 108.6
C8 C7 N2 108.5(11)
C8 C7 H7A 110.0
N2 C7 H7A 110.0
C8 C7 H7B 110.0
N2 C7 H7B 110.0
H7A C7 H7B 108.4
C9 C8 C13 117.0(13)
C9 C8 C7 115.3(12)
C13 C8 C7 127.7(13)
C10 C9 C8 119.6(13)
C10 C9 Co1 121.0(11)
C8 C9 Co1 119.3(10)
C11 C10 C9 122.9(13)
C11 C10 C14 125.8(13)
C9 C10 C14 111.3(12)
C12 C11 C10 116.4(13)
C12 C11 H11 121.8
C10 C11 H11 121.8
C13 C12 C11 121.7(14)
C13 C12 H12 119.1
C11 C12 H12 119.1
C12 C13 C8 122.3(14)
C12 C13 H13 118.8
C8 C13 H13 118.8
N3 C14 C10 109.4(12)
N3 C14 H14A 109.8
C10 C14 H14A 109.8
N3 C14 H14B 109.8
C10 C14 H14B 109.8
H14A C14 H14B 108.2
C1 C15 N3 112.9(11)
C1 C15 H15A 109.0
N3 C15 H15A 109.0
C1 C15 H15B 109.0
N3 C15 H15B 109.0
H15A C15 H15B 107.8
C17 C18 C19 121.0(17)
C17 C18 H18 119.5
C19 C18 H18 119.5
C20 C19 C18 120.1(18)
C20 C19 H19 120.0
C18 C19 H19 120.0
C20 C21 C22 119.6(15)
C20 C21 H21 120.2
C22 C21 H21 120.2
C21 C22 C17 120.9(16)
C21 C22 H22 119.5
C17 C22 H22 119.5
C24 C23 O2 107.6(10)
C24 C23 Co1 114.2(10)
O2 C23 Co1 105.3(8)
C24 C23 H23 109.9
O2 C23 H23 109.9
Co1 C23 H23 109.9
O3 C24 O4 121.3(13)
O3 C24 C23 128.3(14)
O4 C24 C23 110.3(11)
O4 C25 C26 108.7(13)
O4 C25 H25A 110.0
C26 C25 H25A 110.0
O4 C25 H25B 110.0
C26 C25 H25B 110.0
H25A C25 H25B 108.3
C25 C26 H26A 109.5
C25 C26 H26B 109.5
H26A C26 H26B 109.5
C25 C26 H26C 109.5
H26A C26 H26C 109.5
H26B C26 H26C 109.5
O2R N1R O1R 124.3(16)
O2R N1R C1R 118.1(16)
O1R N1R C1R 117.5(15)
C6R C1R C2R 121.3(15)
C6R C1R N1R 119.5(16)
C2R C1R N1R 119.0(15)
C3R C2R C1R 121.3(16)
C3R C2R H2R 119.3
C1R C2R H2R 119.3
C2R C3R C4R 115.9(19)
C2R C3R H3R 122.1
C4R C3R H3R 122.1
C5R C4R C3R 124.7(18)
C5R C4R C7R 117(2)
C3R C4R C7R 118(2)
C4R C5R C6R 117.4(18)
C4R C5R H5R 121.3
C6R C5R H5R 121.3
C1R C6R C5R 119.0(18)
C1R C6R H6R 120.5
C5R C6R H6R 120.5
O4R C7R O3R 117(2)
O4R C7R C4R 124(2)
O3R C7R C4R 119(2)
O2S C7S O1S 129.0(17)
O2S C7S C1S 117.7(19)
O1S C7S C1S 113.3(15)
C2S C1S C6S 120(2)
C2S C1S C7S 116(2)
C6S C1S C7S 124(2)
C1S C2S C3S 118(2)
C1S C2S H2S 121.0
C3S C2S H2S 121.0
C4S C3S C2S 124(2)
C4S C3S H3S 118.1
C2S C3S H3S 118.1
C3S C4S C5S 118.1(18)
C3S C4S N1S 123(2)
C5S C4S N1S 119(2)
O3S N1S O4S 145(2)
O3S N1S C4S 106.3(19)
O4S N1S C4S 106.1(17)
C4S C5S C6S 122(2)
C4S C5S H5S 119.1
C6S C5S H5S 119.1
C1S C6S C5S 119(2)
C1S C6S H6S 120.7
C5S C6S H6S 120.7

loop_
_geom_bond_atom_site_label_1
_geom_bond_atom_site_label_2
_geom_bond_distance
Co1 C9 1.809(14)
Co1 N1 1.860(10)
Co1 C23 1.976(13)
Co1 N2 1.982(13)
Co1 O1 2.000(9)
Co1 N3 2.002(12)
C17 C18 1.37(2)
C17 C22 1.390(19)
C17 C16 1.416(19)
C16 O1 1.225(15)
C16 O2 1.307(17)
O2 C23 1.507(14)
O3 C24 1.227(14)
O4 C24 1.342(16)
O4 C25 1.447(16)
N1 C5 1.304(15)
N1 C1 1.356(15)
N2 C6 1.534(17)
N2 C7 1.535(18)
N2 H2 1.0000
N3 C14 1.473(17)
N3 C15 1.498(18)
N3 H3 1.0000
C20 C21 1.32(2)
C20 C19 1.35(2)
C20 N4 1.516(17)
N4 O5 1.165(15)
N4 O6 1.212(15)
C1 C2 1.346(18)
C1 C15 1.50(2)
C2 C3 1.369(19)
C2 H2A 0.9500
C3 C4 1.397(19)
C3 H3A 0.9500
C4 C5 1.397(18)
C4 H4 0.9500
C5 C6 1.529(17)
C6 H6A 0.9900
C6 H6B 0.9900
C7 C8 1.487(17)
C7 H7A 0.9900
C7 H7B 0.9900
C8 C9 1.379(18)
C8 C13 1.381(18)
C9 C10 1.373(17)
C10 C11 1.373(18)
C10 C14 1.501(19)
C11 C12 1.365(19)
C11 H11 0.9500
C12 C13 1.344(18)
C12 H12 0.9500
C13 H13 0.9500
C14 H14A 0.9900
C14 H14B 0.9900
C15 H15A 0.9900
C15 H15B 0.9900
C18 C19 1.373(19)
C18 H18 0.9500
C19 H19 0.9500
C21 C22 1.387(19)
C21 H21 0.9500
C22 H22 0.9500
C23 C24 1.424(18)
C23 H23 1.0000
C25 C26 1.50(2)
C25 H25A 0.9900
C25 H25B 0.9900
C26 H26A 0.9800
C26 H26B 0.9800
C26 H26C 0.9800
O1R N1R 1.272(17)
O2R N1R 1.241(18)
O3R C7R 1.26(3)
O4R C7R 1.20(2)
N1R C1R 1.504(18)
C1R C6R 1.36(2)
C1R C2R 1.38(2)
C2R C3R 1.33(2)
C2R H2R 0.9500
C3R C4R 1.38(2)
C3R H3R 0.9500
C4R C5R 1.36(2)
C4R C7R 1.43(3)
C5R C6R 1.37(2)
C5R H5R 0.9500
C6R H6R 0.9500
O1S C7S 1.218(19)
O2S C7S 1.187(18)
C7S C1S 1.56(3)
C1S C2S 1.32(3)
C1S C6S 1.36(3)
C2S C3S 1.42(2)
C2S H2S 0.9500
C3S C4S 1.27(3)
C3S H3S 0.9500
C4S C5S 1.33(3)
C4S N1S 1.59(2)
N1S O3S 1.124(16)
N1S O4S 1.198(14)
C5S C6S 1.38(3)
C5S H5S 0.9500
C6S H6S 0.9500

loop_
_platon_squeeze_void_nr
_platon_squeeze_void_average_x
_platon_squeeze_void_average_y
_platon_squeeze_void_average_z
_platon_squeeze_void_volume
_platon_squeeze_void_count_electrons
_platon_squeeze_void_content
1 0.000 0.000 0.000 311 95 ' '
2 0.500 0.500 0.500 98 44 ' '
